data_2225117
loop_
_publ_author_name
'Chantrapromma, Suchada'
'Suwunwong, Thitipone'
'Boonnak, Nawong'
'Fun, Hoong-Kun'

_publ_section_title
;
 A second orthorhombic polymorph of
 (<i>Z</i>)-3-(9-anthryl)-1-(2-thienyl)prop-2-en-1-one
;
_journal_coeditor_code SJ2716
_journal_issue 2
_journal_name_full 'Acta Crystallographica Section E'
_journal_page_first o312
_journal_page_last o313
_journal_paper_doi 10.1107/S1600536810000061
_journal_volume 66
_journal_year 2010
_chemical_formula_iupac 'C21 H14 O S'
_chemical_formula_moiety 'C21 H14 O S'
_chemical_formula_sum 'C21 H14 O S'
_chemical_formula_weight 314.38
_chemical_melting_point_gt 400
_chemical_melting_point_lt 401
_chemical_name_common
;
(<i>Z</i>)-3-(anthracen-9-yl)-1-(2-thienyl)prop-2-en-1-one
;
_chemical_name_systematic
;
(<i>Z</i>)-3-(9-anthryl)-1-(2-thienyl)prop-2-en-1-one
;
_space_group_IT_number 19
_symmetry_cell_setting orthorhombic
_symmetry_space_group_name_Hall 'P 2ac 2ab'
_symmetry_space_group_name_H-M 'P 21 21 21'
_atom_sites_solution_hydrogens geom
_atom_sites_solution_primary direct
_atom_sites_solution_secondary difmap
_audit_creation_method SHELXL-97
_cell_angle_alpha 90.00
_cell_angle_beta 90.00
_cell_angle_gamma 90.00
_cell_formula_units_Z 4
_cell_length_a 5.51160(10)
_cell_length_b 14.8497(2)
_cell_length_c 18.3625(3)
_cell_measurement_reflns_used 4354
_cell_measurement_temperature 100
_cell_measurement_theta_max 30.00
_cell_measurement_theta_min 1.76
_cell_volume 1502.89(4)
_computing_cell_refinement 'SAINT (Bruker, 2005)'
_computing_data_collection 'APEX2 (Bruker, 2005)'
_computing_data_reduction 'SAINT (Bruker, 2005)'
_computing_molecular_graphics 'SHELXTL (Sheldrick, 2008)'
_computing_publication_material
;
SHELXTL (Sheldrick, 2008) and PLATON (Spek, 2009)
;
_computing_structure_refinement 'SHELXTL (Sheldrick, 2008)'
_computing_structure_solution 'SHELXTL (Sheldrick, 2008)'
_diffrn_ambient_temperature 100
_diffrn_measured_fraction_theta_full 0.998
_diffrn_measured_fraction_theta_max 0.998
_diffrn_measurement_device_type 'Bruker APEXII CCD area-detector'
_diffrn_measurement_method '\f and \w scans'
_diffrn_radiation_monochromator graphite
_diffrn_radiation_source 'sealed tube'
_diffrn_radiation_type MoK\a
_diffrn_radiation_wavelength 0.71073
_diffrn_reflns_av_R_equivalents 0.0247
_diffrn_reflns_av_sigmaI/netI 0.0350
_diffrn_reflns_limit_h_max 5
_diffrn_reflns_limit_h_min -7
_diffrn_reflns_limit_k_max 20
_diffrn_reflns_limit_k_min -17
_diffrn_reflns_limit_l_max 18
_diffrn_reflns_limit_l_min -25
_diffrn_reflns_number 14062
_diffrn_reflns_theta_full 30.00
_diffrn_reflns_theta_max 30.00
_diffrn_reflns_theta_min 1.76
_diffrn_standards_number 0
_exptl_absorpt_coefficient_mu 0.217
_exptl_absorpt_correction_T_max 0.9765
_exptl_absorpt_correction_T_min 0.8995
_exptl_absorpt_correction_type multi-scan
_exptl_absorpt_process_details '(SADABS; Bruker, 2005)'
_exptl_crystal_colour Yellow
_exptl_crystal_density_diffrn 1.390
_exptl_crystal_density_method 'not measured'
_exptl_crystal_description Block
_exptl_crystal_F_000 656
_exptl_crystal_size_max 0.50
_exptl_crystal_size_mid 0.19
_exptl_crystal_size_min 0.11
_refine_diff_density_max 0.790
_refine_diff_density_min -0.618
_refine_ls_abs_structure_details 'Flack (1983), 1830 Friedel pairs'
_refine_ls_abs_structure_Flack 0.04(8)
_refine_ls_extinction_method none
_refine_ls_goodness_of_fit_ref 1.046
_refine_ls_hydrogen_treatment mixed
_refine_ls_matrix_type full
_refine_ls_number_parameters 254
_refine_ls_number_reflns 4354
_refine_ls_number_restraints 0
_refine_ls_restrained_S_all 1.046
_refine_ls_R_factor_all 0.0461
_refine_ls_R_factor_gt 0.0418
_refine_ls_shift/su_max 0.001
_refine_ls_shift/su_mean 0.000
_refine_ls_structure_factor_coef Fsqd
_refine_ls_weighting_details 'calc w=1/[\s^2^(Fo^2^)+(0.0502P)^2^+0.8977P] where P=(Fo^2^+2Fc^2^)/3'
_refine_ls_weighting_scheme calc
_refine_ls_wR_factor_gt 0.1040
_refine_ls_wR_factor_ref 0.1075
_reflns_number_gt 4035
_reflns_number_total 4354
_reflns_threshold_expression I>2\s(I)
_cod_data_source_file sj2716.cif
_cod_data_source_block I
_cod_depositor_comments
;
The following automatic conversions were performed:
'_symmetry_cell_setting' value 'Orthorhombic' changed to 'orthorhombic'
according to '/home/saulius/struct/CIF-dictionaries/cif_core.dic'
dictionary named 'cif_core.dic' version 2.4.1 from 2010-06-29.

Automatic conversion script
Id: cif_fix_enum 1527 2010-12-29 10:47:43Z saulius 

The following automatic conversions were performed:

'_symmetry_cell_setting' value 'Orthorhombic' changed to
'orthorhombic' according to
/home/saulius/struct/CIF-dictionaries/cif_core.dic dictionary named
'cif_core.dic' version 2.4.1 from 2010-06-29.

Automatic conversion script
Id: cif_fix_values 1715 2011-07-08 13:25:40Z adriana 
;
_cod_database_code 2225117
_cod_database_fobs_code 2225117

loop_
_symmetry_equiv_pos_as_xyz
'x, y, z'
'-x+1/2, -y, z+1/2'
'-x, y+1/2, -z+1/2'
'x+1/2, -y+1/2, -z'

loop_
_atom_site_type_symbol
_atom_site_label
_atom_site_fract_x
_atom_site_fract_y
_atom_site_fract_z
_atom_site_U_iso_or_equiv
_atom_site_adp_type
_atom_site_calc_flag
_atom_site_refinement_flags
_atom_site_occupancy
_atom_site_disorder_assembly
_atom_site_disorder_group
S S1 0.79023(9) 0.82740(3) 0.98167(3) 0.01920(11) Uani d . 1 . .
O O1 0.6379(3) 0.74101(10) 0.84157(8) 0.0208(3) Uani d . 1 . .
C C1 0.6215(3) 0.62511(12) 0.66251(10) 0.0142(3) Uani d . 1 . .
C C2 0.6199(4) 0.69201(13) 0.60656(10) 0.0176(4) Uani d . 1 . .
H H2A 0.747(4) 0.7404(15) 0.6071(12) 0.019(6) Uiso d . 1 . .
C C3 0.4549(4) 0.68828(13) 0.55096(10) 0.0193(4) Uani d . 1 . .
H H3A 0.459(4) 0.7304(16) 0.5132(14) 0.022(6) Uiso d . 1 . .
C C4 0.2761(4) 0.61930(13) 0.54827(11) 0.0198(4) Uani d . 1 . .
H H4A 0.150(5) 0.6169(17) 0.5090(13) 0.026(6) Uiso d . 1 . .
C C5 0.2685(4) 0.55527(13) 0.60124(10) 0.0184(4) Uani d . 1 . .
H H5A 0.155(5) 0.5111(18) 0.6021(14) 0.033(7) Uiso d . 1 . .
C C6 0.4394(3) 0.55565(12) 0.65992(10) 0.0146(3) Uani d . 1 . .
C C7 0.4332(4) 0.49043(12) 0.71450(10) 0.0169(4) Uani d . 1 . .
H H7A 0.311(4) 0.4456(14) 0.7129(11) 0.010(5) Uiso d . 1 . .
C C8 0.6064(4) 0.48855(12) 0.76949(10) 0.0159(4) Uani d . 1 . .
C C9 0.6059(4) 0.41897(13) 0.82390(11) 0.0213(4) Uani d . 1 . .
H H9A 0.479(4) 0.3744(16) 0.8218(13) 0.019(6) Uiso d . 1 . .
C C10 0.7811(4) 0.41528(14) 0.87607(11) 0.0240(4) Uani d . 1 . .
H H10A 0.788(5) 0.3656(16) 0.9099(13) 0.022(6) Uiso d . 1 . .
C C11 0.9682(4) 0.48106(15) 0.87753(11) 0.0222(4) Uani d . 1 . .
H H11A 1.103(5) 0.4744(16) 0.9123(13) 0.023(6) Uiso d . 1 . .
C C12 0.9731(4) 0.54951(14) 0.82813(10) 0.0189(4) Uani d . 1 . .
H H12A 1.091(5) 0.5966(17) 0.8299(13) 0.027(7) Uiso d . 1 . .
C C13 0.7917(4) 0.55659(12) 0.77254(9) 0.0156(3) Uani d . 1 . .
C C14 0.7917(3) 0.62627(12) 0.72009(9) 0.0143(3) Uani d . 1 . .
C C15 0.9746(4) 0.69969(13) 0.72208(10) 0.0172(4) Uani d . 1 . .
H H15A 1.077(4) 0.7024(15) 0.6807(12) 0.016(6) Uiso d . 1 . .
C C16 1.0028(4) 0.76158(13) 0.77411(10) 0.0178(4) Uani d . 1 . .
H H16A 1.138(5) 0.8035(17) 0.7711(13) 0.026(6) Uiso d . 1 . .
C C17 0.8452(3) 0.77098(12) 0.83955(10) 0.0153(3) Uani d . 1 . .
C C18 0.9491(3) 0.82083(12) 0.90132(9) 0.0146(3) Uani d . 1 . .
C C19 1.1727(3) 0.86783(12) 0.90518(10) 0.0146(2) Uani d . 1 . .
H H19A 1.2863 0.8714 0.8678 0.018 Uiso calc R 1 . .
C C20 1.1971(3) 0.90888(11) 0.97520(10) 0.0146(2) Uani d . 1 . .
H H20A 1.351(5) 0.9445(17) 0.9876(14) 0.031(7) Uiso d . 1 . .
C C21 1.0083(4) 0.89174(13) 1.02086(11) 0.0198(4) Uani d . 1 . .
H H21A 0.993(5) 0.9095(18) 1.0753(15) 0.034(7) Uiso d . 1 . .

loop_
_atom_site_aniso_label
_atom_site_aniso_U_11
_atom_site_aniso_U_22
_atom_site_aniso_U_33
_atom_site_aniso_U_12
_atom_site_aniso_U_13
_atom_site_aniso_U_23
S1 0.0185(2) 0.0204(2) 0.0188(2) -0.00094(17) 0.00214(18) -0.00059(18)
O1 0.0163(6) 0.0219(7) 0.0243(7) -0.0038(6) 0.0037(6) -0.0053(6)
C1 0.0159(8) 0.0132(8) 0.0136(8) 0.0006(7) 0.0018(6) -0.0028(6)
C2 0.0200(9) 0.0167(8) 0.0162(8) 0.0000(7) 0.0013(7) -0.0014(7)
C3 0.0234(9) 0.0181(9) 0.0163(8) 0.0033(7) -0.0002(7) 0.0009(7)
C4 0.0211(9) 0.0210(9) 0.0174(8) 0.0038(8) -0.0038(8) -0.0049(7)
C5 0.0182(9) 0.0167(8) 0.0204(8) 0.0001(7) -0.0007(8) -0.0057(7)
C6 0.0140(8) 0.0143(8) 0.0155(8) 0.0007(7) -0.0001(7) -0.0056(7)
C7 0.0187(9) 0.0131(8) 0.0188(8) -0.0010(7) 0.0030(7) -0.0038(7)
C8 0.0192(9) 0.0142(8) 0.0143(8) 0.0023(7) 0.0050(7) -0.0007(7)
C9 0.0279(11) 0.0152(9) 0.0208(9) 0.0012(8) 0.0065(8) 0.0002(7)
C10 0.0325(11) 0.0215(9) 0.0179(8) 0.0078(9) 0.0061(9) 0.0032(7)
C11 0.0254(10) 0.0262(10) 0.0149(8) 0.0088(9) 0.0012(8) 0.0007(8)
C12 0.0182(9) 0.0219(9) 0.0166(8) 0.0029(8) 0.0016(7) -0.0013(7)
C13 0.0164(8) 0.0170(8) 0.0133(7) 0.0038(7) 0.0036(7) -0.0019(6)
C14 0.0146(7) 0.0144(8) 0.0141(7) 0.0014(7) 0.0019(7) -0.0028(6)
C15 0.0163(8) 0.0213(9) 0.0141(8) -0.0014(7) 0.0026(7) 0.0002(7)
C16 0.0170(9) 0.0198(9) 0.0165(8) -0.0033(7) 0.0013(7) 0.0000(7)
C17 0.0173(9) 0.0118(8) 0.0167(8) -0.0001(7) 0.0011(7) -0.0010(6)
C18 0.0161(8) 0.0151(8) 0.0125(7) 0.0021(7) 0.0022(6) 0.0003(7)
C19 0.0125(5) 0.0149(5) 0.0164(6) 0.0005(5) -0.0024(5) -0.0019(5)
C20 0.0125(5) 0.0149(5) 0.0164(6) 0.0005(5) -0.0024(5) -0.0019(5)
C21 0.0243(9) 0.0190(8) 0.0161(8) 0.0040(7) -0.0012(8) -0.0017(7)

loop_
_atom_type_symbol
_atom_type_description
_atom_type_scat_dispersion_real
_atom_type_scat_dispersion_imag
_atom_type_scat_source
C C 0.0033 0.0016 'International Tables Vol C Tables 4.2.6.8 and 6.1.1.4'
H H 0.0000 0.0000 'International Tables Vol C Tables 4.2.6.8 and 6.1.1.4'
O O 0.0106 0.0060 'International Tables Vol C Tables 4.2.6.8 and 6.1.1.4'
S S 0.1246 0.1234 'International Tables Vol C Tables 4.2.6.8 and 6.1.1.4'

loop_
_geom_angle_atom_site_label_1
_geom_angle_atom_site_label_2
_geom_angle_atom_site_label_3
_geom_angle_site_symmetry_1
_geom_angle_site_symmetry_3
_geom_angle
_geom_angle_publ_flag
C21 S1 C18 . . 92.02(10) ?
C14 C1 C2 . . 122.21(17) ?
C14 C1 C6 . . 119.73(17) ?
C2 C1 C6 . . 118.05(17) ?
C3 C2 C1 . . 120.81(18) ?
C3 C2 H2A . . 120.0(13) ?
C1 C2 H2A . . 119.1(13) ?
C2 C3 C4 . . 121.04(18) ?
C2 C3 H3A . . 120.8(15) ?
C4 C3 H3A . . 118.2(15) ?
C5 C4 C3 . . 119.99(18) ?
C5 C4 H4A . . 118.0(15) ?
C3 C4 H4A . . 122.0(15) ?
C4 C5 C6 . . 120.99(19) ?
C4 C5 H5A . . 122.6(17) ?
C6 C5 H5A . . 116.4(17) ?
C7 C6 C5 . . 121.47(17) ?
C7 C6 C1 . . 119.43(17) ?
C5 C6 C1 . . 119.10(17) ?
C8 C7 C6 . . 121.27(17) ?
C8 C7 H7A . . 119.8(13) ?
C6 C7 H7A . . 118.9(13) ?
C7 C8 C9 . . 121.21(18) ?
C7 C8 C13 . . 120.14(17) ?
C9 C8 C13 . . 118.65(18) ?
C10 C9 C8 . . 121.1(2) ?
C10 C9 H9A . . 121.0(14) ?
C8 C9 H9A . . 117.8(14) ?
C9 C10 C11 . . 120.04(18) ?
C9 C10 H10A . . 120.8(16) ?
C11 C10 H10A . . 119.0(16) ?
C12 C11 C10 . . 121.0(2) ?
C12 C11 H11A . . 119.5(15) ?
C10 C11 H11A . . 119.4(14) ?
C11 C12 C13 . . 121.0(2) ?
C11 C12 H12A . . 122.4(16) ?
C13 C12 H12A . . 116.5(16) ?
C14 C13 C12 . . 122.62(18) ?
C14 C13 C8 . . 119.20(17) ?
C12 C13 C8 . . 118.16(17) ?
C13 C14 C1 . . 120.04(17) ?
C13 C14 C15 . . 121.37(16) ?
C1 C14 C15 . . 118.55(16) ?
C16 C15 C14 . . 127.01(17) ?
C16 C15 H15A . . 118.3(14) ?
C14 C15 H15A . . 114.7(14) ?
C15 C16 C17 . . 125.05(17) ?
C15 C16 H16A . . 119.3(15) ?
C17 C16 H16A . . 115.6(15) ?
O1 C17 C18 . . 121.46(17) ?
O1 C17 C16 . . 122.25(17) ?
C18 C17 C16 . . 116.26(16) ?
C19 C18 C17 . . 128.65(16) ?
C19 C18 S1 . . 111.83(13) ?
C17 C18 S1 . . 119.51(14) ?
C18 C19 C20 . . 109.67(16) ?
C18 C19 H19A . . 125.2 ?
C20 C19 H19A . . 125.2 ?
C21 C20 C19 . . 113.75(16) ?
C21 C20 H20A . . 126.4(15) ?
C19 C20 H20A . . 119.8(15) ?
C20 C21 S1 . . 112.71(15) ?
C20 C21 H21A . . 127.5(16) ?
S1 C21 H21A . . 119.7(16) ?

loop_
_geom_bond_atom_site_label_1
_geom_bond_atom_site_label_2
_geom_bond_site_symmetry_2
_geom_bond_distance
_geom_bond_publ_flag
S1 C21 . 1.696(2) ?
S1 C18 . 1.7184(18) ?
O1 C17 . 1.227(2) ?
C1 C14 . 1.414(3) ?
C1 C2 . 1.429(3) ?
C1 C6 . 1.440(3) ?
C2 C3 . 1.368(3) ?
C2 H2A . 1.00(2) ?
C3 C4 . 1.422(3) ?
C3 H3A . 0.93(2) ?
C4 C5 . 1.361(3) ?
C4 H4A . 1.00(3) ?
C5 C6 . 1.431(3) ?
C5 H5A . 0.91(3) ?
C6 C7 . 1.394(3) ?
C7 C8 . 1.390(3) ?
C7 H7A . 0.95(2) ?
C8 C9 . 1.437(3) ?
C8 C13 . 1.438(3) ?
C9 C10 . 1.361(3) ?
C9 H9A . 0.96(3) ?
C10 C11 . 1.421(3) ?
C10 H10A . 0.97(2) ?
C11 C12 . 1.363(3) ?
C11 H11A . 0.98(3) ?
C12 C13 . 1.433(3) ?
C12 H12A . 0.96(3) ?
C13 C14 . 1.414(2) ?
C14 C15 . 1.485(3) ?
C15 C16 . 1.335(3) ?
C15 H15A . 0.95(2) ?
C16 C17 . 1.489(3) ?
C16 H16A . 0.97(3) ?
C17 C18 . 1.470(3) ?
C18 C19 . 1.418(3) ?
C19 C20 . 1.429(2) ?
C19 H19A . 0.9300 ?
C20 C21 . 1.360(3) ?
C20 H20A . 1.02(3) ?
C21 H21A . 1.04(3) ?

loop_
_geom_hbond_atom_site_label_D
_geom_hbond_atom_site_label_H
_geom_hbond_atom_site_label_A
_geom_hbond_site_symmetry_A
_geom_hbond_distance_DH
_geom_hbond_distance_HA
_geom_hbond_distance_DA
_geom_hbond_angle_DHA
_geom_hbond_publ_flag
C5 H5A Cg1 4_646 0.91(3) 2.64(3) 3.443(2) 149(2) y
C15 H15A Cg2 1_655 0.95(2) 2.74(2) 3.565(2) 146.4(17) y
C21 H21A Cg3 3_567 1.04(3) 2.91(3) 3.711(2) 134.4(19) y

loop_
_geom_torsion_atom_site_label_1
_geom_torsion_atom_site_label_2
_geom_torsion_atom_site_label_3
_geom_torsion_atom_site_label_4
_geom_torsion_site_symmetry_1
_geom_torsion_site_symmetry_2
_geom_torsion_site_symmetry_3
_geom_torsion_site_symmetry_4
_geom_torsion
_geom_torsion_publ_flag
C14 C1 C2 C3 . . . . 179.06(17) ?
C6 C1 C2 C3 . . . . -2.1(3) ?
C1 C2 C3 C4 . . . . 1.7(3) ?
C2 C3 C4 C5 . . . . -0.5(3) ?
C3 C4 C5 C6 . . . . -0.4(3) ?
C4 C5 C6 C7 . . . . 179.95(18) ?
C4 C5 C6 C1 . . . . 0.0(3) ?
C14 C1 C6 C7 . . . . 0.2(3) ?
C2 C1 C6 C7 . . . . -178.75(17) ?
C14 C1 C6 C5 . . . . -179.92(16) ?
C2 C1 C6 C5 . . . . 1.2(3) ?
C5 C6 C7 C8 . . . . 176.94(17) ?
C1 C6 C7 C8 . . . . -3.1(3) ?
C6 C7 C8 C9 . . . . -177.26(17) ?
C6 C7 C8 C13 . . . . 2.3(3) ?
C7 C8 C9 C10 . . . . 177.47(19) ?
C13 C8 C9 C10 . . . . -2.1(3) ?
C8 C9 C10 C11 . . . . 0.2(3) ?
C9 C10 C11 C12 . . . . 1.3(3) ?
C10 C11 C12 C13 . . . . -0.9(3) ?
C11 C12 C13 C14 . . . . -179.56(18) ?
C11 C12 C13 C8 . . . . -1.0(3) ?
C7 C8 C13 C14 . . . . 1.5(3) ?
C9 C8 C13 C14 . . . . -178.92(17) ?
C7 C8 C13 C12 . . . . -177.10(17) ?
C9 C8 C13 C12 . . . . 2.5(3) ?
C12 C13 C14 C1 . . . . 174.11(17) ?
C8 C13 C14 C1 . . . . -4.4(3) ?
C12 C13 C14 C15 . . . . -3.3(3) ?
C8 C13 C14 C15 . . . . 178.18(16) ?
C2 C1 C14 C13 . . . . -177.53(17) ?
C6 C1 C14 C13 . . . . 3.6(3) ?
C2 C1 C14 C15 . . . . 0.0(3) ?
C6 C1 C14 C15 . . . . -178.90(16) ?
C13 C14 C15 C16 . . . . -64.2(3) ?
C1 C14 C15 C16 . . . . 118.4(2) ?
C14 C15 C16 C17 . . . . -2.9(3) ?
C15 C16 C17 O1 . . . . -21.8(3) ?
C15 C16 C17 C18 . . . . 160.02(19) ?
O1 C17 C18 C19 . . . . -172.54(18) ?
C16 C17 C18 C19 . . . . 5.7(3) ?
O1 C17 C18 S1 . . . . 6.9(2) ?
C16 C17 C18 S1 . . . . -174.86(13) ?
C21 S1 C18 C19 . . . . 0.62(15) ?
C21 S1 C18 C17 . . . . -178.93(15) ?
C17 C18 C19 C20 . . . . 178.21(17) ?
S1 C18 C19 C20 . . . . -1.30(19) ?
C18 C19 C20 C21 . . . . 1.5(2) ?
C19 C20 C21 S1 . . . . -1.1(2) ?
C18 S1 C21 C20 . . . . 0.27(15) ?

loop_
_cod_related_entry_id
_cod_related_entry_database
_cod_related_entry_code
1 ChemSpider 24743084
